data_7022532
loop_
_publ_author_name
'Humphries, Terry D.'
'Munroe, Keelie T.'
'Decken, Andreas'
'McGrady, G. Sean'

_publ_section_title
;
 Lewis base complexes of AlH3: structural determination of monomeric and
 polymeric adducts by X-ray crystallography and DFT calculations.
;
_journal_issue 19
_journal_name_full 'Dalton transactions (Cambridge, England : 2003)'
_journal_page_first 6953
_journal_page_last 6964
_journal_paper_doi 10.1039/c3dt00046j
_journal_volume 42
_journal_year 2013
_chemical_absolute_configuration ad
_chemical_formula_moiety 'C18 H28.90 Al Cl0.10 N2'
_chemical_formula_sum 'C18 H28.9 Al Cl0.1 N2'
_chemical_formula_weight 303.86
_space_group_IT_number 92
_symmetry_cell_setting tetragonal
_symmetry_Int_Tables_number 92
_symmetry_space_group_name_Hall 'P 4abw 2nw'
_symmetry_space_group_name_H-M 'P 41 21 2'
_atom_sites_solution_hydrogens mixed
_atom_sites_solution_primary direct
_atom_sites_solution_secondary difmap
_audit_creation_method SHELXL-97
_cell_angle_alpha 90.00
_cell_angle_beta 90.00
_cell_angle_gamma 90.00
_cell_formula_units_Z 4
_cell_length_a 6.7718(12)
_cell_length_b 6.7718(12)
_cell_length_c 40.619(7)
_cell_measurement_reflns_used 5753
_cell_measurement_temperature 173(1)
_cell_measurement_theta_max 27.94
_cell_measurement_theta_min 3.05
_cell_volume 1862.7(6)
_computing_cell_refinement 'Bruker SMART'
_computing_data_collection 'Bruker SMART'
_computing_data_reduction 'Bruker SAINT'
_computing_molecular_graphics 'Bruker SHELXTL (Sheldrick, 2008)'
_computing_publication_material 'Bruker SHELXTL (Sheldrick, 2008)'
_computing_structure_refinement 'SHELXL-97 (Sheldrick, 2008)'
_computing_structure_solution 'SHELXS-97 (Sheldrick, 2008)'
_diffrn_ambient_temperature 173(1)
_diffrn_measured_fraction_theta_full 1.000
_diffrn_measured_fraction_theta_max 0.987
_diffrn_measurement_device_type 'Bruker AXS SMART1000/P4'
_diffrn_measurement_method 'phi and omega scans'
_diffrn_radiation_monochromator graphite
_diffrn_radiation_probe x-ray
_diffrn_radiation_type MoK\a
_diffrn_radiation_wavelength 0.71073
_diffrn_reflns_av_R_equivalents 0.0296
_diffrn_reflns_av_unetI/netI 0.0179
_diffrn_reflns_limit_h_max 7
_diffrn_reflns_limit_h_min -8
_diffrn_reflns_limit_k_max 8
_diffrn_reflns_limit_k_min -8
_diffrn_reflns_limit_l_max 52
_diffrn_reflns_limit_l_min -52
_diffrn_reflns_number 12829
_diffrn_reflns_theta_full 25.00
_diffrn_reflns_theta_max 27.49
_diffrn_reflns_theta_min 2.01
_diffrn_source 'fine-focus sealed tube'
_diffrn_source_type K760
_diffrn_standards_decay_% 0
_diffrn_standards_interval_count 0
_diffrn_standards_interval_time 0
_diffrn_standards_number 0
_exptl_absorpt_coefficient_mu 0.120
_exptl_absorpt_correction_T_max 0.9822
_exptl_absorpt_correction_T_min 0.9590
_exptl_absorpt_correction_type multi-scan
_exptl_absorpt_process_details 'SADABS (Sheldrick, 2004)'
_exptl_crystal_colour Colourless
_exptl_crystal_density_diffrn 1.084
_exptl_crystal_density_method 'not measured'
_exptl_crystal_description Irregular
_exptl_crystal_F_000 662
_exptl_crystal_recrystallization_method Pentane
_exptl_crystal_size_max 0.35
_exptl_crystal_size_mid 0.30
_exptl_crystal_size_min 0.15
_refine_diff_density_max 0.197
_refine_diff_density_min -0.204
_refine_diff_density_rms 0.033
_refine_ls_abs_structure_details
;
Flack H D (1983), Acta Cryst. A39, 876-881, 759 Friedel Pairs
;
_refine_ls_abs_structure_Flack -0.1(2)
_refine_ls_extinction_method none
_refine_ls_goodness_of_fit_ref 1.094
_refine_ls_hydrogen_treatment mixed
_refine_ls_matrix_type full
_refine_ls_number_parameters 109
_refine_ls_number_reflns 2121
_refine_ls_number_restraints 1
_refine_ls_restrained_S_all 1.094
_refine_ls_R_factor_all 0.0399
_refine_ls_R_factor_gt 0.0316
_refine_ls_shift/su_max 0.000
_refine_ls_shift/su_mean 0.000
_refine_ls_structure_factor_coef Fsqd
_refine_ls_weighting_details 'calc w=1/[\s^2^(Fo^2^)+(0.0364P)^2^+0.4510P] where P=(Fo^2^+2Fc^2^)/3'
_refine_ls_weighting_scheme calc
_refine_ls_wR_factor_gt 0.0796
_refine_ls_wR_factor_ref 0.0867
_reflns_number_gt 1901
_reflns_number_total 2121
_reflns_threshold_expression 'I > 2\s(I)'
_cod_data_source_file c3dt00046j.txt
_cod_data_source_block sg081156
_cod_original_formula_sum 'C18 H28.90 Al Cl0.10 N2'
_cod_database_code 7022532

loop_
_symmetry_equiv_pos_as_xyz
'x, y, z'
'-y+1/2, x+1/2, z+1/4'
'-x, -y, z+1/2'
'y+1/2, -x+1/2, z+3/4'
'x+1/2, -y+1/2, -z+3/4'
'y, x, -z'
'-x+1/2, y+1/2, -z+1/4'
'-y, -x, -z+1/2'

loop_
_atom_site_label
_atom_site_type_symbol
_atom_site_fract_x
_atom_site_fract_y
_atom_site_fract_z
_atom_site_U_iso_or_equiv
_atom_site_adp_type
_atom_site_occupancy
_atom_site_symmetry_multiplicity
_atom_site_calc_flag
_atom_site_refinement_flags
Al1 Al 0.23891(6) 0.23891(6) 0.0000 0.02845(15) Uani 1 2 d SD
H1A H 0.210(3) 0.423(2) 0.0216(4) 0.045(5) Uiso 1 1 d D
H1B H 0.077(2) 0.077(2) 0.0000 0.060(14) Uiso 0.90 2 d SPD
Cl1 Cl 0.0289(6) 0.0289(6) 0.0000 0.0372(13) Uani 0.10 2 d SP
N1 N 0.38999(18) 0.10024(17) 0.04142(3) 0.0275(3) Uani 1 1 d .
C1 C 0.4200(2) -0.1139(2) 0.03424(3) 0.0296(3) Uani 1 1 d .
H1C H 0.4800 -0.1259 0.0121 0.036 Uiso 1 1 calc R
H1D H 0.2889 -0.1783 0.0334 0.036 Uiso 1 1 calc R
C2 C 0.5475(2) -0.2267(2) 0.05836(3) 0.0285(3) Uani 1 1 d .
C3 C 0.4687(2) -0.3121(2) 0.08664(4) 0.0333(3) Uani 1 1 d .
H3 H 0.3320 -0.2972 0.0913 0.040 Uiso 1 1 calc R
C4 C 0.5871(3) -0.4190(2) 0.10822(4) 0.0409(4) Uani 1 1 d .
H4 H 0.5312 -0.4755 0.1275 0.049 Uiso 1 1 calc R
C5 C 0.7852(3) -0.4432(2) 0.10168(4) 0.0440(4) Uani 1 1 d .
H5 H 0.8662 -0.5157 0.1165 0.053 Uiso 1 1 calc R
C6 C 0.8660(3) -0.3613(2) 0.07344(5) 0.0444(4) Uani 1 1 d .
H6 H 1.0022 -0.3793 0.0687 0.053 Uiso 1 1 calc R
C7 C 0.7480(2) -0.2531(2) 0.05217(4) 0.0360(3) Uani 1 1 d .
H7 H 0.8050 -0.1959 0.0330 0.043 Uiso 1 1 calc R
C15 C 0.2687(3) 0.1279(2) 0.07120(3) 0.0388(4) Uani 1 1 d .
H15A H 0.3389 0.0743 0.0903 0.058 Uiso 1 1 calc R
H15B H 0.1426 0.0586 0.0685 0.058 Uiso 1 1 calc R
H15C H 0.2440 0.2690 0.0746 0.058 Uiso 1 1 calc R
C16 C 0.5809(2) 0.2029(2) 0.04550(4) 0.0354(3) Uani 1 1 d .
H16A H 0.5584 0.3457 0.0467 0.053 Uiso 1 1 calc R
H16B H 0.6665 0.1731 0.0267 0.053 Uiso 1 1 calc R
H16C H 0.6445 0.1581 0.0658 0.053 Uiso 1 1 calc R

loop_
_atom_site_aniso_label
_atom_site_aniso_U_11
_atom_site_aniso_U_22
_atom_site_aniso_U_33
_atom_site_aniso_U_23
_atom_site_aniso_U_13
_atom_site_aniso_U_12
Al1 0.02902(19) 0.02902(19) 0.0273(3) 0.00166(16) -0.00166(16) 0.0053(3)
Cl1 0.0301(16) 0.0301(16) 0.051(3) 0.0110(18) -0.0110(18) -0.008(2)
N1 0.0323(6) 0.0246(6) 0.0256(5) -0.0021(5) -0.0038(5) 0.0030(5)
C1 0.0360(8) 0.0257(7) 0.0272(6) -0.0018(6) -0.0062(6) 0.0025(6)
C2 0.0367(7) 0.0206(7) 0.0281(6) -0.0035(5) -0.0072(6) 0.0019(6)
C3 0.0403(8) 0.0277(7) 0.0321(7) -0.0002(6) -0.0031(6) 0.0012(6)
C4 0.0644(11) 0.0299(8) 0.0283(7) 0.0023(6) -0.0067(8) 0.0023(7)
C5 0.0566(11) 0.0297(8) 0.0458(9) -0.0023(7) -0.0271(9) 0.0080(7)
C6 0.0347(9) 0.0339(9) 0.0645(11) -0.0031(8) -0.0126(8) 0.0045(6)
C7 0.0367(7) 0.0297(7) 0.0415(8) 0.0008(6) -0.0008(6) 0.0008(7)
C15 0.0501(10) 0.0397(8) 0.0268(7) 0.0003(6) 0.0017(7) 0.0121(8)
C16 0.0385(8) 0.0275(7) 0.0403(8) -0.0001(6) -0.0130(7) -0.0005(6)

loop_
_atom_type_symbol
_atom_type_description
_atom_type_scat_dispersion_real
_atom_type_scat_dispersion_imag
_atom_type_scat_source
C C 0.0033 0.0016 'International Tables Vol C Tables 4.2.6.8 and 6.1.1.4'
H H 0.0000 0.0000 'International Tables Vol C Tables 4.2.6.8 and 6.1.1.4'
Al Al 0.0645 0.0514 'International Tables Vol C Tables 4.2.6.8 and 6.1.1.4'
N N 0.0061 0.0033 'International Tables Vol C Tables 4.2.6.8 and 6.1.1.4'
Cl Cl 0.1484 0.1585 'International Tables Vol C Tables 4.2.6.8 and 6.1.1.4'

loop_
_geom_angle_atom_site_label_1
_geom_angle_atom_site_label_2
_geom_angle_atom_site_label_3
_geom_angle
_geom_angle_site_symmetry_1
_geom_angle_site_symmetry_3
Cl1 Al1 N1 91.56(4) . .
Cl1 Al1 N1 91.56(4) . 6
N1 Al1 N1 176.88(7) . 6
Cl1 Al1 H1A 119.0(7) . .
N1 Al1 H1A 88.2(6) . .
N1 Al1 H1A 90.3(6) 6 .
N1 Al1 H1B 91.56(4) . .
N1 Al1 H1B 91.56(4) 6 .
H1A Al1 H1B 119.0(7) . .
C15 N1 C16 109.62(12) . .
C15 N1 C1 111.06(12) . .
C16 N1 C1 111.09(11) . .
C15 N1 Al1 108.48(9) . .
C16 N1 Al1 107.12(9) . .
C1 N1 Al1 109.36(8) . .
N1 C1 C2 116.21(11) . .
N1 C1 H1C 108.2 . .
C2 C1 H1C 108.2 . .
N1 C1 H1D 108.2 . .
C2 C1 H1D 108.2 . .
H1C C1 H1D 107.4 . .
C7 C2 C3 118.00(14) . .
C7 C2 C1 120.28(13) . .
C3 C2 C1 121.69(13) . .
C4 C3 C2 121.01(15) . .
C4 C3 H3 119.5 . .
C2 C3 H3 119.5 . .
C5 C4 C3 120.11(16) . .
C5 C4 H4 119.9 . .
C3 C4 H4 119.9 . .
C4 C5 C6 119.76(15) . .
C4 C5 H5 120.1 . .
C6 C5 H5 120.1 . .
C7 C6 C5 119.97(16) . .
C7 C6 H6 120.0 . .
C5 C6 H6 120.0 . .
C6 C7 C2 121.15(15) . .
C6 C7 H7 119.4 . .
C2 C7 H7 119.4 . .
N1 C15 H15A 109.5 . .
N1 C15 H15B 109.5 . .
H15A C15 H15B 109.5 . .
N1 C15 H15C 109.5 . .
H15A C15 H15C 109.5 . .
H15B C15 H15C 109.5 . .
N1 C16 H16A 109.5 . .
N1 C16 H16B 109.5 . .
H16A C16 H16B 109.5 . .
N1 C16 H16C 109.5 . .
H16A C16 H16C 109.5 . .
H16B C16 H16C 109.5 . .

loop_
_geom_bond_atom_site_label_1
_geom_bond_atom_site_label_2
_geom_bond_distance
_geom_bond_site_symmetry_2
Al1 Cl1 2.012(6) .
Al1 N1 2.1814(11) .
Al1 N1 2.1814(11) 6
Al1 H1A 1.537(16) .
Al1 H1B 1.55(2) .
N1 C15 1.4743(19) .
N1 C16 1.4775(19) .
N1 C1 1.4929(18) .
C1 C2 1.5128(19) .
C1 H1C 0.9900 .
C1 H1D 0.9900 .
C2 C7 1.392(2) .
C2 C3 1.393(2) .
C3 C4 1.391(2) .
C3 H3 0.9500 .
C4 C5 1.378(3) .
C4 H4 0.9500 .
C5 C6 1.387(3) .
C5 H5 0.9500 .
C6 C7 1.386(2) .
C6 H6 0.9500 .
C7 H7 0.9500 .
C15 H15A 0.9800 .
C15 H15B 0.9800 .
C15 H15C 0.9800 .
C16 H16A 0.9800 .
C16 H16B 0.9800 .
C16 H16C 0.9800 .
